data_1526695
loop_
_publ_author_name
'Kodenkandath, T.A.'
'Wiley, J.B.'

_publ_section_title
;
 Synthesis and structure of a double-layered perovskite and its hydrate,
 K2 Sr Ta2 O7 * m(H2 O) (m=0,2)
;
_journal_name_full 'Materials Research Bulletin'
_journal_page_first 1737
_journal_page_last 1742
_journal_volume 35
_journal_year 2000
_chemical_formula_sum 'K1.98 O7 Sr1.04 Ta2.16'
_chemical_name_systematic 'K1.98 Sr1.04 (Ta2.16 O7)'
_space_group_IT_number 139
_symmetry_space_group_name_Hall '-I 4 2'
_symmetry_space_group_name_H-M 'I 4/m m m'
_cell_angle_alpha 90
_cell_angle_beta 90
_cell_angle_gamma 90
_cell_formula_units_Z 2
_cell_length_a 3.9768
_cell_length_b 3.9768
_cell_length_c 21.70619
_cell_volume 343.282
_citation_journal_id_ASTM MRBUAC
_cod_data_source_file Kodenkandath_MRBUAC_2000_302.cif
_cod_data_source_block K1.98O7Sr1.04Ta2.16
_cod_database_code 1526695

loop_
_symmetry_equiv_pos_as_xyz
x,y,z
-y,x,z
-x,-y,z
y,-x,z
x,-y,-z
y,x,-z
-x,y,-z
-y,-x,-z
-x,-y,-z
y,-x,-z
x,y,-z
-y,x,-z
-x,y,z
-y,-x,z
x,-y,z
y,x,z
x+1/2,y+1/2,z+1/2
-y+1/2,x+1/2,z+1/2
-x+1/2,-y+1/2,z+1/2
y+1/2,-x+1/2,z+1/2
x+1/2,-y+1/2,-z+1/2
y+1/2,x+1/2,-z+1/2
-x+1/2,y+1/2,-z+1/2
-y+1/2,-x+1/2,-z+1/2
-x+1/2,-y+1/2,-z+1/2
y+1/2,-x+1/2,-z+1/2
x+1/2,y+1/2,-z+1/2
-y+1/2,x+1/2,-z+1/2
-x+1/2,y+1/2,z+1/2
-y+1/2,-x+1/2,z+1/2
x+1/2,-y+1/2,z+1/2
y+1/2,x+1/2,z+1/2

loop_
_atom_site_label
_atom_site_type_symbol
_atom_site_fract_x
_atom_site_fract_y
_atom_site_fract_z
_atom_site_occupancy
_atom_site_U_iso_or_equiv
Ta1 Ta+4 0 0 0.09685 1.08 0.0
O3 O-2 0.5 0 0.0897 1 0.0
Sr1 Sr+2 0 0 0.5 1.04 0.0
O2 O-2 0 0 0.1803 1 0.0
O1 O-2 0 0 0 1 0.0
K1 K+1 0 0 0.3076 0.99 0.0
